data_7054854
loop_
_publ_author_name
'Ortu, Fabrizio'
'Fowler, Jonathan M.'
'Burton, Matthew'
'Formanuik, Alasdair'
'Mills, David P.'

_publ_section_title
;
 A structural investigation of heteroleptic lanthanide substituted
 cyclopentadienyl complexes
;
_journal_issue 10
_journal_name_full 'New J. Chem.'
_journal_page_first 7633
_journal_paper_doi 10.1039/C5NJ00761E
_journal_volume 39
_journal_year 2015
_chemical_formula_moiety 'C26 H50 I La O Si4'
_chemical_formula_sum 'C26 H50 I La O Si4'
_chemical_formula_weight 756.83
_space_group_crystal_system orthorhombic
_space_group_IT_number 19
_space_group_name_Hall 'P 2ac 2ab'
_space_group_name_H-M_alt 'P 21 21 21'
_symmetry_space_group_name_Hall 'P 2ac 2ab'
_symmetry_space_group_name_H-M 'P 21 21 21'
_atom_sites_solution_hydrogens geom
_audit_creation_date 2015-05-05
_audit_creation_method
;
Olex2 1.2
(compiled 2015.01.26 svn.r3150 for OlexSys, GUI svn.r4998)
;
_audit_update_record
;
2015-05-06 deposited with the CCDC.
2015-05-12 downloaded from the CCDC.
;
_cell_angle_alpha 90
_cell_angle_beta 90
_cell_angle_gamma 90
_cell_formula_units_Z 4
_cell_length_a 11.0319(4)
_cell_length_b 16.0851(11)
_cell_length_c 20.1692(7)
_cell_measurement_reflns_used 9466
_cell_measurement_temperature 100(2)
_cell_measurement_theta_max 26.8000
_cell_measurement_theta_min 3.0140
_cell_volume 3579.0(3)
_computing_cell_refinement
;
CrysAlisPro, Agilent Technologies,
Version 1.171.36.28a (release 18-03-2013 CrysAlis171 .NET)
(compiled Mar 18 2013,11:47:30)
;
_computing_data_collection
;
CrysAlisPro, Agilent Technologies,
Version 1.171.36.28a (release 18-03-2013 CrysAlis171 .NET)
(compiled Mar 18 2013,11:47:30)
;
_computing_data_reduction
;
CrysAlisPro, Agilent Technologies,
Version 1.171.36.28a (release 18-03-2013 CrysAlis171 .NET)
(compiled Mar 18 2013,11:47:30)
;
_computing_molecular_graphics 'Olex2 (Dolomanov et al., 2009)'
_computing_publication_material 'Olex2 (Dolomanov et al., 2009)'
_computing_structure_refinement 'ShelXL (Sheldrick, 2015)'
_computing_structure_solution 'ShelXS (Sheldrick, 2008)'
_diffrn_ambient_temperature 100(2)
_diffrn_detector_area_resol_mean 8.3367
_diffrn_measured_fraction_theta_full 0.998
_diffrn_measured_fraction_theta_max 0.998
_diffrn_measurement_details
;
  1 omega   35.00   79.00   1.0000   30.0000
omega____ theta____ kappa____ phi______ frames
    -      -21.2308  179.0000 -150.0000 44

  2 omega   77.00  104.00   1.0000   30.0000
omega____ theta____ kappa____ phi______ frames
    -       22.5590 -179.0000    0.0000 27

  3 omega  -17.00   69.00   1.0000   30.0000
omega____ theta____ kappa____ phi______ frames
    -       22.5590  -99.0000   30.0000 86

  4 omega   -7.00   76.00   1.0000   30.0000
omega____ theta____ kappa____ phi______ frames
    -       22.5590   37.0000  -90.0000 83

  5 omega   45.00  120.00   1.0000   30.0000
omega____ theta____ kappa____ phi______ frames
    -       22.5590 -179.0000  -90.0000 75

  6 omega  -61.00   46.00   1.0000   30.0000
omega____ theta____ kappa____ phi______ frames
    -       22.5590  -37.0000 -120.0000 107

  7 omega  -12.00  114.00   1.0000   30.0000
omega____ theta____ kappa____ phi______ frames
    -       22.5590   77.0000  120.0000 126
;
_diffrn_measurement_device_type 'Xcalibur, Sapphire2, large Be window'
_diffrn_measurement_method '\w scans'
_diffrn_orient_matrix_UB_11 0.0057267000
_diffrn_orient_matrix_UB_12 -0.0370716000
_diffrn_orient_matrix_UB_13 0.0188444000
_diffrn_orient_matrix_UB_21 -0.0569844000
_diffrn_orient_matrix_UB_22 0.0078804000
_diffrn_orient_matrix_UB_23 0.0149883000
_diffrn_orient_matrix_UB_31 -0.0291456000
_diffrn_orient_matrix_UB_32 -0.0226422000
_diffrn_orient_matrix_UB_33 -0.0256011000
_diffrn_radiation_monochromator graphite
_diffrn_radiation_type MoK\a
_diffrn_radiation_wavelength 0.71073
_diffrn_reflns_av_R_equivalents 0.0694
_diffrn_reflns_av_unetI/netI 0.0604
_diffrn_reflns_laue_measured_fraction_full 0.998
_diffrn_reflns_laue_measured_fraction_max 0.998
_diffrn_reflns_limit_h_max 13
_diffrn_reflns_limit_h_min -12
_diffrn_reflns_limit_k_max 17
_diffrn_reflns_limit_k_min -19
_diffrn_reflns_limit_l_max 24
_diffrn_reflns_limit_l_min -24
_diffrn_reflns_number 30648
_diffrn_reflns_point_group_measured_fraction_full 0.998
_diffrn_reflns_point_group_measured_fraction_max 0.998
_diffrn_reflns_theta_full 26.000
_diffrn_reflns_theta_max 25.348
_diffrn_reflns_theta_min 3.016
_diffrn_source 'Enhance (Mo) X-ray Source'
_exptl_absorpt_coefficient_mu 2.205
_exptl_absorpt_correction_T_max 0.334
_exptl_absorpt_correction_T_min 0.059
_exptl_absorpt_correction_type analytical
_exptl_absorpt_process_details
;
CrysAlisPro, Agilent Technologies,
Version 1.171.36.28a (release 18-03-2013 CrysAlis171 .NET)
(compiled Mar 18 2013,11:47:30)
Analytical numeric absorption correction using a multifaceted crystal
            model based on expressions derived by R.C. Clark & J.S. Reid.
(Clark, R. C. & Reid, J. S. (1995). Acta Cryst. A51, 887-897)
;
_exptl_crystal_colour 'metallic light colourless'
_exptl_crystal_colour_lustre metallic
_exptl_crystal_colour_modifier light
_exptl_crystal_colour_primary colourless
_exptl_crystal_density_diffrn 1.405
_exptl_crystal_description block
_exptl_crystal_F_000 1520
_exptl_crystal_size_max 0.4232
_exptl_crystal_size_mid 0.3496
_exptl_crystal_size_min 0.3496
_refine_diff_density_max 0.837
_refine_diff_density_min -0.963
_refine_diff_density_rms 0.109
_refine_ls_abs_structure_details
;
 Flack x determined using 2341 quotients [(I+)-(I-)]/[(I+)+(I-)]
 (Parsons, Flack and Wagner, Acta Cryst. B69 (2013) 249-259).
;
_refine_ls_abs_structure_Flack 0.003(12)
_refine_ls_extinction_method none
_refine_ls_goodness_of_fit_ref 1.097
_refine_ls_hydrogen_treatment constr
_refine_ls_matrix_type full
_refine_ls_number_parameters 360
_refine_ls_number_reflns 6552
_refine_ls_number_restraints 168
_refine_ls_restrained_S_all 1.105
_refine_ls_R_factor_all 0.0527
_refine_ls_R_factor_gt 0.0453
_refine_ls_shift/su_max 0.001
_refine_ls_shift/su_mean 0.000
_refine_ls_structure_factor_coef Fsqd
_refine_ls_weighting_details 'w=1/[\s^2^(Fo^2^)+11.3477P] where P=(Fo^2^+2Fc^2^)/3'
_refine_ls_weighting_scheme calc
_refine_ls_wR_factor_gt 0.0810
_refine_ls_wR_factor_ref 0.0846
_reflns_Friedel_coverage 0.784
_reflns_friedel_fraction_full 0.928
_reflns_friedel_fraction_max 1.000
_reflns_number_gt 5957
_reflns_number_total 6552
_reflns_threshold_expression 'I > 2\s(I)'
_cod_data_source_file c5nj00761e2.cif
_cod_data_source_block 2aTHF
_cod_depositor_comments 'Adding full bibliography for 7054851--7054858.cif.'
_cod_database_code 7054854
_manchester_internal_coll_name odpm10
_manchester_internal_coll_client FO/DPM
_manchester_internal_coll_type custom
_manchester_internal_coll_frame_time 30s
_manchester_internal_coll_frame_width 1
_manchester_internal_coll_frame_method '\w scans'
_manchester_internal_coll_user FO
_manchester_internal_coll_date 04/03/2014
_manchester_internal_process_user FO
_manchester_internal_process_date 04/03/2014
_manchester_internal_solution_user FO
_manchester_internal_solution_date 04/03/2014
_manchester_internal_refinement_user FO
_manchester_internal_refinement_date 05/05/2015
_shelxl_version_number 2014/6
_chemical_oxdiff_formula 'C44 H84 La2 I2 Si4'
_shelx_space_group_comment
;
The symmetry employed for this shelxl refinement is uniquely defined
by the following loop, which should always be used as a source of
symmetry information in preference to the above space-group names.
They are only intended as comments.
;
_reflns_odcompleteness_completeness 99.72
_reflns_odcompleteness_iscentric 1
_reflns_odcompleteness_theta 26.32
_olex2_refinement_description
;
1. Fixed Uiso
 At 1.2 times of:
  All C(H) groups, All C(H,H) groups
 At 1.5 times of:
  All C(H,H,H) groups
2. Restrained distances
 O1A-C26A \\sim O1A-C23A \\sim O1-C23 \\sim O1-C26
 with sigma of 0.02
 C26A-C25A \\sim C26-C25 \\sim C24-C23 \\sim C24A-C23A
 with sigma of 0.02
 C25A-C24A \\sim C25-C24
 with sigma of 0.02
 La1-I1A \\sim La1-I1
 with sigma of 0.02
3. Rigid bond restraints
 C26, C26A, C25, C25A, C24A, C24, C23, C23A
 with sigma for 1-2 distances of 0.004 and sigma for 1-3 distances of 0.008
4. Uiso/Uaniso restraints and constraints
C26A \\sim C25A \\sim C23A \\sim C24 \\sim C25 \\sim C26 \\sim C24A \\sim C23:
within 2A with sigma of 0.004 and sigma for terminal atoms of 0.008
Si1 \\sim C7 \\sim C6 \\sim C8: within 2A with sigma of 0.005 and sigma for
terminal atoms of 0.01
C19 \\sim Si3 \\sim C18 \\sim C17: within 2A with sigma of 0.004 and sigma for
terminal atoms of 0.008
Uanis(I1A) = Uanis(I1)
5. Others
 Sof(O1A)=Sof(C26A)=Sof(H26C)=Sof(H26D)=Sof(C25A)=Sof(H25C)=Sof(H25D)=
 Sof(C24A)=Sof(H24C)=Sof(H24D)=Sof(C23A)=Sof(H23C)=Sof(H23D)=1-FVAR(1)
 Sof(O1)=Sof(C23)=Sof(H23A)=Sof(H23B)=Sof(C24)=Sof(H24A)=Sof(H24B)=Sof(C25)=
 Sof(H25A)=Sof(H25B)=Sof(C26)=Sof(H26A)=Sof(H26B)=FVAR(1)
 Sof(I1A)=1-FVAR(2)
 Sof(I1)=FVAR(2)
6.a Secondary CH2 refined with riding coordinates:
 C23(H23A,H23B), C24(H24A,H24B), C25(H25A,H25B), C26(H26A,H26B), C26A(H26C,
 H26D), C25A(H25C,H25D), C24A(H24C,H24D), C23A(H23C,H23D)
6.b Aromatic/amide H refined with riding coordinates:
 C2(H2), C4(H4), C5(H5), C13(H13), C15(H15), C16(H16)
6.c Idealised Me refined as rotating group:
 C6(H6A,H6B,H6C), C7(H7A,H7B,H7C), C8(H8A,H8B,H8C), C9(H9A,H9B,H9C), C10(H10A,
 H10B,H10C), C11(H11A,H11B,H11C), C17(H17A,H17B,H17C), C18(H18A,H18B,H18C),
 C19(H19A,H19B,H19C), C20(H20A,H20B,H20C), C21(H21A,H21B,H21C), C22(H22A,H22B,
 H22C)
;
_olex2_submission_special_instructions 'No special instructions were received'

loop_
_space_group_symop_operation_xyz
'x, y, z'
'-x+1/2, -y, z+1/2'
'x+1/2, -y+1/2, -z'
'-x, y+1/2, -z+1/2'

loop_
_atom_site_label
_atom_site_type_symbol
_atom_site_fract_x
_atom_site_fract_y
_atom_site_fract_z
_atom_site_U_iso_or_equiv
_atom_site_adp_type
_atom_site_occupancy
_atom_site_site_symmetry_order
_atom_site_calc_flag
_atom_site_refinement_flags_posn
_atom_site_refinement_flags_adp
_atom_site_refinement_flags_occupancy
_atom_site_disorder_assembly
_atom_site_disorder_group
La1 La 0.67384(4) 0.24307(4) 0.27566(2) 0.02388(13) Uani 1 1 d D . . . .
I1 I 0.5223(6) 0.1083(4) 0.2057(3) 0.0459(8) Uani 0.425(8) 1 d D . P A 1
Si1 Si 0.9080(3) 0.1938(2) 0.11107(14) 0.0463(9) Uani 1 1 d . U . . .
Si2 Si 0.8955(2) 0.0896(2) 0.38577(13) 0.0322(7) Uani 1 1 d . . . . .
Si3 Si 0.3027(2) 0.2852(2) 0.33176(14) 0.0364(7) Uani 1 1 d . U . . .
Si4 Si 0.7599(3) 0.4360(2) 0.40705(13) 0.0300(7) Uani 1 1 d . . . . .
O1 O 0.630(4) 0.347(2) 0.184(2) 0.037(7) Uani 0.566(15) 1 d D . P A 1
C1 C 0.8894(8) 0.2037(7) 0.2028(4) 0.031(2) Uani 1 1 d . . . . .
C2 C 0.8696(8) 0.1368(7) 0.2466(4) 0.031(2) Uani 1 1 d . . . . .
H2 H 0.8479 0.0835 0.2334 0.037 Uiso 1 1 calc R . . . .
C3 C 0.8870(8) 0.1616(6) 0.3136(5) 0.028(2) Uani 1 1 d . . . . .
C4 C 0.9171(7) 0.2489(8) 0.3096(4) 0.031(2) Uani 1 1 d . . . . .
H4 H 0.9342 0.2835 0.3453 0.037 Uiso 1 1 calc R . . . .
C5 C 0.9160(7) 0.2724(7) 0.2431(4) 0.033(3) Uani 1 1 d . . . . .
H5 H 0.9308 0.3259 0.2277 0.039 Uiso 1 1 calc R . . . .
C6 C 1.0708(10) 0.2091(9) 0.0922(6) 0.061(3) Uani 1 1 d . U . . .
H6A H 1.1183 0.1704 0.1175 0.092 Uiso 1 1 calc GR . . . .
H6B H 1.0940 0.2649 0.1035 0.092 Uiso 1 1 calc GR . . . .
H6C H 1.0846 0.2000 0.0458 0.092 Uiso 1 1 calc GR . . . .
C7 C 0.8239(14) 0.2750(10) 0.0632(5) 0.081(4) Uani 1 1 d . U . . .
H7A H 0.8356 0.3282 0.0837 0.122 Uiso 1 1 calc GR . . . .
H7B H 0.7391 0.2617 0.0627 0.122 Uiso 1 1 calc GR . . . .
H7C H 0.8539 0.2767 0.0185 0.122 Uiso 1 1 calc GR . . . .
C8 C 0.8573(10) 0.0899(9) 0.0854(5) 0.060(3) Uani 1 1 d . U . . .
H8A H 0.8725 0.0826 0.0389 0.090 Uiso 1 1 calc GR . . . .
H8B H 0.7720 0.0844 0.0939 0.090 Uiso 1 1 calc GR . . . .
H8C H 0.9008 0.0485 0.1101 0.090 Uiso 1 1 calc GR . . . .
C9 C 0.9955(10) 0.0003(7) 0.3613(5) 0.046(3) Uani 1 1 d . . . . .
H9A H 1.0733 0.0211 0.3479 0.068 Uiso 1 1 calc GR . . . .
H9B H 0.9590 -0.0293 0.3252 0.068 Uiso 1 1 calc GR . . . .
H9C H 1.0054 -0.0364 0.3984 0.068 Uiso 1 1 calc GR . . . .
C10 C 0.7447(9) 0.0466(8) 0.4089(5) 0.046(3) Uani 1 1 d . . . . .
H10A H 0.7552 0.0022 0.4401 0.069 Uiso 1 1 calc GR . . . .
H10B H 0.7048 0.0260 0.3699 0.069 Uiso 1 1 calc GR . . . .
H10C H 0.6963 0.0897 0.4286 0.069 Uiso 1 1 calc GR . . . .
C11 C 0.9642(10) 0.1449(7) 0.4572(5) 0.044(3) Uani 1 1 d . . . . .
H11A H 1.0460 0.1603 0.4465 0.067 Uiso 1 1 calc GR . . . .
H11B H 0.9643 0.1091 0.4953 0.067 Uiso 1 1 calc GR . . . .
H11C H 0.9180 0.1940 0.4668 0.067 Uiso 1 1 calc GR . . . .
C12 C 0.4673(8) 0.2903(6) 0.3523(4) 0.027(2) Uani 1 1 d . . . . .
C13 C 0.5403(8) 0.3623(7) 0.3489(4) 0.028(2) Uani 1 1 d . . . . .
H13 H 0.5186 0.4108 0.3267 0.034 Uiso 1 1 calc R . . . .
C14 C 0.6518(8) 0.3511(7) 0.3839(4) 0.026(2) Uani 1 1 d . . . . .
C15 C 0.6447(7) 0.2699(6) 0.4104(4) 0.026(2) Uani 1 1 d . . . . .
H15 H 0.7037 0.2449 0.4367 0.031 Uiso 1 1 calc R . . . .
C16 C 0.5345(8) 0.2325(6) 0.3910(4) 0.026(2) Uani 1 1 d . . . . .
H16 H 0.5099 0.1789 0.4018 0.031 Uiso 1 1 calc R . . . .
C17 C 0.2209(9) 0.3364(9) 0.4009(6) 0.056(3) Uani 1 1 d . U . . .
H17A H 0.2432 0.3105 0.4421 0.084 Uiso 1 1 calc GR . . . .
H17B H 0.1351 0.3308 0.3943 0.084 Uiso 1 1 calc GR . . . .
H17C H 0.2420 0.3942 0.4023 0.084 Uiso 1 1 calc GR . . . .
C18 C 0.2479(10) 0.1750(9) 0.3263(7) 0.066(3) Uani 1 1 d . U . . .
H18A H 0.2911 0.1465 0.2918 0.099 Uiso 1 1 calc GR . . . .
H18B H 0.1628 0.1746 0.3166 0.099 Uiso 1 1 calc GR . . . .
H18C H 0.2619 0.1475 0.3679 0.099 Uiso 1 1 calc GR . . . .
C19 C 0.2684(11) 0.3403(10) 0.2554(6) 0.074(4) Uani 1 1 d . U . . .
H19A H 0.2923 0.3975 0.2597 0.111 Uiso 1 1 calc GR . . . .
H19B H 0.1830 0.3374 0.2468 0.111 Uiso 1 1 calc GR . . . .
H19C H 0.3119 0.3153 0.2193 0.111 Uiso 1 1 calc GR . . . .
C20 C 0.6739(10) 0.5209(6) 0.4495(5) 0.039(2) Uani 1 1 d . . . . .
H20A H 0.6337 0.4988 0.4879 0.058 Uiso 1 1 calc GR . . . .
H20B H 0.6148 0.5435 0.4196 0.058 Uiso 1 1 calc GR . . . .
H20C H 0.7290 0.5640 0.4629 0.058 Uiso 1 1 calc GR . . . .
C21 C 0.8359(11) 0.4816(7) 0.3334(5) 0.045(3) Uani 1 1 d . . . . .
H21A H 0.7771 0.5100 0.3066 0.067 Uiso 1 1 calc GR . . . .
H21B H 0.8730 0.4381 0.3079 0.067 Uiso 1 1 calc GR . . . .
H21C H 0.8970 0.5202 0.3476 0.067 Uiso 1 1 calc GR . . . .
C22 C 0.8750(9) 0.3932(8) 0.4661(5) 0.042(3) Uani 1 1 d . . . . .
H22A H 0.9280 0.4371 0.4803 0.063 Uiso 1 1 calc GR . . . .
H22B H 0.9215 0.3508 0.4443 0.063 Uiso 1 1 calc GR . . . .
H22C H 0.8345 0.3699 0.5039 0.063 Uiso 1 1 calc GR . . . .
C23 C 0.521(2) 0.3538(17) 0.1442(10) 0.058(3) Uani 0.566(15) 1 d D U P A 1
H23A H 0.4543 0.3754 0.1706 0.070 Uiso 0.566(15) 1 calc R . P A 1
H23B H 0.4977 0.2996 0.1274 0.070 Uiso 0.566(15) 1 calc R . P A 1
C24 C 0.547(2) 0.4109(15) 0.0885(10) 0.057(3) Uani 0.566(15) 1 d D U P A 1
H24A H 0.5893 0.3826 0.0527 0.068 Uiso 0.566(15) 1 calc R . P A 1
H24B H 0.4744 0.4367 0.0714 0.068 Uiso 0.566(15) 1 calc R . P A 1
C25 C 0.625(2) 0.4707(16) 0.1212(10) 0.058(3) Uani 0.566(15) 1 d D U P A 1
H25A H 0.5776 0.5177 0.1365 0.070 Uiso 0.566(15) 1 calc R . P A 1
H25B H 0.6862 0.4909 0.0907 0.070 Uiso 0.566(15) 1 calc R . P A 1
C26 C 0.684(2) 0.4283(18) 0.1786(12) 0.057(3) Uani 0.566(15) 1 d D U P A 1
H26A H 0.7702 0.4235 0.1713 0.068 Uiso 0.566(15) 1 calc R . P A 1
H26B H 0.6703 0.4599 0.2189 0.068 Uiso 0.566(15) 1 calc R . P A 1
O1A O 0.606(6) 0.334(3) 0.184(3) 0.045(12) Uani 0.434(15) 1 d D . P A 2
C26A C 0.645(3) 0.418(3) 0.1696(16) 0.058(3) Uani 0.434(15) 1 d D U P A 2
H26C H 0.7313 0.4197 0.1608 0.069 Uiso 0.434(15) 1 calc R . P A 2
H26D H 0.6262 0.4548 0.2061 0.069 Uiso 0.434(15) 1 calc R . P A 2
C25A C 0.574(3) 0.439(2) 0.1095(14) 0.058(3) Uani 0.434(15) 1 d D U P A 2
H25C H 0.5427 0.4954 0.1131 0.069 Uiso 0.434(15) 1 calc R . P A 2
H25D H 0.6247 0.4359 0.0704 0.069 Uiso 0.434(15) 1 calc R . P A 2
C24A C 0.476(3) 0.3819(17) 0.1042(14) 0.058(3) Uani 0.434(15) 1 d D U P A 2
H24C H 0.4507 0.3755 0.0585 0.069 Uiso 0.434(15) 1 calc R . P A 2
H24D H 0.4074 0.3996 0.1306 0.069 Uiso 0.434(15) 1 calc R . P A 2
C23A C 0.529(3) 0.3034(18) 0.1303(13) 0.057(3) Uani 0.434(15) 1 d D U P A 2
H23C H 0.4663 0.2664 0.1469 0.068 Uiso 0.434(15) 1 calc R . P A 2
H23D H 0.5760 0.2748 0.0967 0.068 Uiso 0.434(15) 1 calc R . P A 2
I1A I 0.5377(4) 0.0867(3) 0.2209(3) 0.0459(8) Uani 0.575(8) 1 d D . P A 2

loop_
_atom_site_aniso_label
_atom_site_aniso_U_11
_atom_site_aniso_U_22
_atom_site_aniso_U_33
_atom_site_aniso_U_23
_atom_site_aniso_U_13
_atom_site_aniso_U_12
La1 0.0165(2) 0.0343(3) 0.0209(2) -0.0007(3) -0.0002(2) -0.0011(2)
I1 0.0378(12) 0.042(2) 0.058(2) -0.0127(13) -0.0008(12) -0.0105(13)
Si1 0.0481(19) 0.064(2) 0.0267(14) 0.0017(15) 0.0063(14) 0.0202(18)
Si2 0.0264(14) 0.0413(19) 0.0288(13) 0.0032(13) -0.0020(11) 0.0060(14)
Si3 0.0181(13) 0.050(2) 0.0410(14) -0.0038(13) 0.0005(12) 0.0000(12)
Si4 0.0267(14) 0.0365(19) 0.0268(14) -0.0053(12) -0.0006(12) -0.0016(13)
O1 0.013(11) 0.061(19) 0.036(12) 0.012(12) 0.005(7) 0.002(10)
C1 0.022(5) 0.047(7) 0.024(4) -0.001(4) 0.002(4) -0.001(5)
C2 0.022(5) 0.045(7) 0.025(5) -0.010(4) -0.005(4) 0.009(4)
C3 0.019(5) 0.030(6) 0.035(5) 0.001(4) 0.005(4) 0.004(4)
C4 0.016(4) 0.048(7) 0.029(4) -0.005(6) -0.006(3) 0.004(5)
C5 0.019(4) 0.047(8) 0.032(5) 0.008(5) 0.001(4) 0.000(4)
C6 0.068(7) 0.067(8) 0.049(6) 0.000(6) 0.029(6) 0.005(6)
C7 0.103(8) 0.101(10) 0.040(5) 0.001(6) -0.002(7) 0.039(9)
C8 0.055(7) 0.083(9) 0.041(6) -0.021(6) 0.005(5) -0.003(7)
C9 0.043(7) 0.054(8) 0.040(6) -0.003(6) -0.004(5) 0.006(6)
C10 0.036(6) 0.059(9) 0.044(6) 0.019(6) -0.006(5) -0.002(6)
C11 0.045(6) 0.057(8) 0.031(5) 0.005(5) -0.003(5) 0.015(6)
C12 0.016(4) 0.035(6) 0.029(5) -0.010(4) 0.001(4) -0.005(4)
C13 0.015(4) 0.043(7) 0.027(5) -0.006(4) -0.003(4) -0.009(4)
C14 0.018(5) 0.041(6) 0.019(4) -0.002(4) 0.004(4) -0.003(4)
C15 0.016(4) 0.038(7) 0.024(4) -0.002(4) 0.000(3) 0.001(4)
C16 0.027(4) 0.025(6) 0.026(4) 0.004(4) 0.011(4) 0.000(4)
C17 0.024(5) 0.079(8) 0.065(6) -0.023(6) 0.004(5) 0.006(5)
C18 0.033(6) 0.066(8) 0.100(8) -0.016(7) 0.006(6) -0.002(6)
C19 0.042(6) 0.107(9) 0.073(7) 0.019(7) -0.012(6) -0.005(6)
C20 0.035(5) 0.038(7) 0.043(5) -0.006(5) 0.007(5) -0.006(6)
C21 0.051(7) 0.044(7) 0.040(6) -0.002(5) 0.004(6) -0.014(6)
C22 0.030(5) 0.054(8) 0.041(6) -0.017(6) -0.009(5) 0.001(5)
C23 0.057(7) 0.073(9) 0.045(6) 0.008(6) -0.019(5) -0.001(7)
C24 0.056(7) 0.071(9) 0.043(6) 0.008(5) -0.020(5) -0.001(7)
C25 0.059(7) 0.071(9) 0.044(6) 0.007(5) -0.020(5) -0.002(7)
C26 0.056(8) 0.071(9) 0.044(6) 0.007(6) -0.019(6) -0.001(7)
O1A 0.04(3) 0.06(2) 0.032(15) 0.020(13) -0.007(17) -0.011(16)
C26A 0.057(7) 0.071(9) 0.044(6) 0.007(6) -0.020(5) -0.001(7)
C25A 0.057(7) 0.072(9) 0.045(6) 0.008(5) -0.020(5) -0.001(7)
C24A 0.057(7) 0.072(9) 0.044(6) 0.008(6) -0.021(5) -0.001(7)
C23A 0.056(7) 0.072(9) 0.043(6) 0.007(6) -0.021(6) -0.002(7)
I1A 0.0378(12) 0.042(2) 0.058(2) -0.0127(13) -0.0008(12) -0.0105(13)

loop_
_atom_type_symbol
_atom_type_description
_atom_type_scat_dispersion_real
_atom_type_scat_dispersion_imag
_atom_type_scat_source
C C 0.0033 0.0016 'International Tables Vol C Tables 4.2.6.8 and 6.1.1.4'
H H 0.0000 0.0000 'International Tables Vol C Tables 4.2.6.8 and 6.1.1.4'
I I -0.4742 1.8119 'International Tables Vol C Tables 4.2.6.8 and 6.1.1.4'
La La -0.2871 2.4523 'International Tables Vol C Tables 4.2.6.8 and 6.1.1.4'
O O 0.0106 0.0060 'International Tables Vol C Tables 4.2.6.8 and 6.1.1.4'
Si Si 0.0817 0.0704 'International Tables Vol C Tables 4.2.6.8 and 6.1.1.4'

loop_
_exptl_crystal_face_index_h
_exptl_crystal_face_index_k
_exptl_crystal_face_index_l
_exptl_crystal_face_perp_dist
_exptl_oxdiff_crystal_face_indexfrac_h
_exptl_oxdiff_crystal_face_indexfrac_k
_exptl_oxdiff_crystal_face_indexfrac_l
_exptl_oxdiff_crystal_face_x
_exptl_oxdiff_crystal_face_y
_exptl_oxdiff_crystal_face_z
-7 6 23 0.1427 -6.9273 6.0635 22.7971 0.1651 0.7842 -0.5190
9 5 -23 0.1918 8.6834 5.3110 -23.0144 -0.5809 -0.7979 0.2159
-4 -20 -10 0.0572 -3.9202 -19.8913 -9.7354 0.5315 -0.0793 0.8139
1 22 3 0.0912 0.9292 21.7728 3.4665 -0.7365 0.1706 -0.6088
1 22 -1 0.1015 1.4477 22.0009 -1.3796 -0.8333 0.0702 -0.5050
-8 19 5 0.1635 -7.8470 18.5525 4.5325 -0.6473 0.6613 -0.3074
-14 -4 0 0.2447 -14.2478 -4.2413 0.3171 0.0816 0.7832 0.5032
-3 -11 -24 0.1323 -2.5708 -10.5068 -23.8171 -0.0740 -0.2933 0.9226
15 4 -5 0.1489 14.7663 4.4694 -5.1632 -0.1784 -0.8836 -0.3994
5 11 25 0.0796 4.6352 11.2549 24.7621 0.0759 0.1957 -1.0239
1 -21 2 0.0483 0.6167 -21.2529 2.3246 0.8352 -0.1678 0.4037

loop_
_geom_angle_atom_site_label_1
_geom_angle_atom_site_label_2
_geom_angle_atom_site_label_3
_geom_angle
O1 La1 I1 91.6(7)
O1 La1 C1 86.1(12)
O1 La1 C2 113.3(13)
O1 La1 C3 131.9(11)
O1 La1 C4 110.0(8)
O1 La1 C5 84.3(10)
O1 La1 C12 93.7(13)
O1 La1 C13 80.3(13)
O1 La1 C14 98.0(11)
O1 La1 C15 126.0(12)
O1 La1 C16 122.7(13)
C1 La1 I1 93.4(2)
C1 La1 I1A 92.2(2)
C2 La1 I1 83.9(2)
C2 La1 C1 28.7(3)
C2 La1 C12 152.4(3)
C2 La1 C13 156.7(2)
C2 La1 I1A 78.9(2)
C3 La1 I1 104.6(2)
C3 La1 C1 48.7(3)
C3 La1 C2 29.3(2)
C3 La1 C12 130.3(3)
C3 La1 C13 127.7(3)
C3 La1 C14 98.7(3)
C3 La1 I1A 97.1(2)
C4 La1 I1 131.5(3)
C4 La1 C1 48.0(2)
C4 La1 C2 47.9(3)
C4 La1 C3 30.1(3)
C4 La1 C5 29.0(2)
C4 La1 C12 129.0(2)
C4 La1 C13 110.6(3)
C4 La1 C14 82.6(3)
C4 La1 C16 109.2(2)
C4 La1 I1A 125.4(3)
C5 La1 I1 122.1(3)
C5 La1 C1 28.7(3)
C5 La1 C2 47.1(3)
C5 La1 C3 48.6(3)
C5 La1 C12 147.8(3)
C5 La1 C13 120.4(3)
C5 La1 C14 99.3(3)
C5 La1 C16 137.1(3)
C5 La1 I1A 120.8(2)
C12 La1 I1 90.1(2)
C12 La1 C1 176.5(3)
C12 La1 I1A 91.3(2)
C13 La1 I1 115.7(2)
C13 La1 C1 148.0(3)
C13 La1 C12 28.7(3)
C13 La1 I1A 118.6(2)
C14 La1 I1 138.3(2)
C14 La1 C1 127.5(3)
C14 La1 C2 127.3(3)
C14 La1 C12 49.0(2)
C14 La1 C13 29.4(2)
C14 La1 I1A 137.1(2)
C15 La1 I1 119.7(2)
C15 La1 C1 129.3(2)
C15 La1 C2 112.8(3)
C15 La1 C3 84.4(3)
C15 La1 C4 82.2(2)
C15 La1 C5 108.4(2)
C15 La1 C12 48.4(2)
C15 La1 C13 47.4(3)
C15 La1 C14 29.4(3)
C15 La1 C16 29.4(2)
C15 La1 I1A 114.6(2)
C16 La1 I1 92.3(2)
C16 La1 C1 150.4(3)
C16 La1 C2 123.9(3)
C16 La1 C3 101.9(3)
C16 La1 C12 29.2(3)
C16 La1 C13 47.3(3)
C16 La1 C14 48.8(3)
C16 La1 I1A 88.9(2)
O1A La1 C1 89.9(19)
O1A La1 C2 115.8(19)
O1A La1 C3 137.4(18)
O1A La1 C4 117.3(13)
O1A La1 C5 90.9(15)
O1A La1 C12 90.3(19)
O1A La1 C13 80.4(19)
O1A La1 C14 101.1(16)
O1A La1 C15 127.4(18)
O1A La1 C16 119.5(19)
O1A La1 I1A 93.6(9)
C1 Si1 C7 113.4(5)
C6 Si1 C1 107.4(5)
C6 Si1 C7 106.4(7)
C8 Si1 C1 108.8(5)
C8 Si1 C6 111.0(6)
C8 Si1 C7 109.8(7)
C3 Si2 C9 107.4(5)
C10 Si2 C3 112.5(5)
C10 Si2 C9 107.9(6)
C11 Si2 C3 109.2(5)
C11 Si2 C9 109.3(5)
C11 Si2 C10 110.4(5)
C12 Si3 C18 111.6(5)
C17 Si3 C12 106.7(4)
C17 Si3 C18 107.9(6)
C19 Si3 C12 111.6(5)
C19 Si3 C17 108.7(6)
C19 Si3 C18 110.2(7)
C20 Si4 C14 108.9(4)
C21 Si4 C14 112.1(4)
C21 Si4 C20 107.9(5)
C21 Si4 C22 110.4(5)
C22 Si4 C14 108.9(5)
C22 Si4 C20 108.7(5)
C23 O1 La1 128(2)
C26 O1 La1 125.3(16)
C26 O1 C23 103(2)
Si1 C1 La1 128.1(4)
C2 C1 La1 73.7(5)
C2 C1 Si1 125.0(8)
C5 C1 La1 72.7(5)
C5 C1 Si1 128.2(8)
C5 C1 C2 105.7(8)
La1 C2 H2 115.0
C1 C2 La1 77.7(6)
C1 C2 H2 124.4
C1 C2 C3 111.2(10)
C3 C2 La1 74.7(6)
C3 C2 H2 124.4
Si2 C3 La1 123.1(4)
C2 C3 La1 76.0(6)
C2 C3 Si2 125.1(8)
C2 C3 C4 104.5(8)
C4 C3 La1 73.9(5)
C4 C3 Si2 129.5(7)
La1 C4 H4 114.1
C3 C4 La1 76.0(5)
C3 C4 H4 125.8
C5 C4 La1 76.3(5)
C5 C4 C3 108.3(9)
C5 C4 H4 125.8
La1 C5 H5 113.8
C1 C5 La1 78.6(5)
C1 C5 H5 124.9
C4 C5 La1 74.7(5)
C4 C5 C1 110.3(10)
C4 C5 H5 124.9
Si1 C6 H6A 109.5
Si1 C6 H6B 109.5
Si1 C6 H6C 109.5
H6A C6 H6B 109.5
H6A C6 H6C 109.5
H6B C6 H6C 109.5
Si1 C7 H7A 109.5
Si1 C7 H7B 109.5
Si1 C7 H7C 109.5
H7A C7 H7B 109.5
H7A C7 H7C 109.5
H7B C7 H7C 109.5
Si1 C8 H8A 109.5
Si1 C8 H8B 109.5
Si1 C8 H8C 109.5
H8A C8 H8B 109.5
H8A C8 H8C 109.5
H8B C8 H8C 109.5
Si2 C9 H9A 109.5
Si2 C9 H9B 109.5
Si2 C9 H9C 109.5
H9A C9 H9B 109.5
H9A C9 H9C 109.5
H9B C9 H9C 109.5
Si2 C10 H10A 109.5
Si2 C10 H10B 109.5
Si2 C10 H10C 109.5
H10A C10 H10B 109.5
H10A C10 H10C 109.5
H10B C10 H10C 109.5
Si2 C11 H11A 109.5
Si2 C11 H11B 109.5
Si2 C11 H11C 109.5
H11A C11 H11B 109.5
H11A C11 H11C 109.5
H11B C11 H11C 109.5
Si3 C12 La1 130.2(4)
C13 C12 La1 74.7(5)
C13 C12 Si3 125.5(8)
C13 C12 C16 105.4(8)
C16 C12 La1 73.0(5)
C16 C12 Si3 126.9(7)
La1 C13 H13 116.8
C12 C13 La1 76.5(6)
C12 C13 H13 124.3
C12 C13 C14 111.3(9)
C14 C13 La1 74.0(5)
C14 C13 H13 124.3
Si4 C14 La1 126.3(4)
C13 C14 La1 76.6(5)
C13 C14 Si4 125.4(8)
C15 C14 La1 74.2(5)
C15 C14 Si4 127.9(7)
C15 C14 C13 104.8(8)
La1 C15 H15 114.2
C14 C15 La1 76.4(5)
C14 C15 H15 125.2
C16 C15 La1 76.2(4)
C16 C15 C14 109.6(8)
C16 C15 H15 125.2
La1 C16 H16 114.3
C12 C16 La1 77.9(5)
C12 C16 H16 125.6
C15 C16 La1 74.4(5)
C15 C16 C12 108.8(9)
C15 C16 H16 125.6
Si3 C17 H17A 109.5
Si3 C17 H17B 109.5
Si3 C17 H17C 109.5
H17A C17 H17B 109.5
H17A C17 H17C 109.5
H17B C17 H17C 109.5
Si3 C18 H18A 109.5
Si3 C18 H18B 109.5
Si3 C18 H18C 109.5
H18A C18 H18B 109.5
H18A C18 H18C 109.5
H18B C18 H18C 109.5
Si3 C19 H19A 109.5
Si3 C19 H19B 109.5
Si3 C19 H19C 109.5
H19A C19 H19B 109.5
H19A C19 H19C 109.5
H19B C19 H19C 109.5
Si4 C20 H20A 109.5
Si4 C20 H20B 109.5
Si4 C20 H20C 109.5
H20A C20 H20B 109.5
H20A C20 H20C 109.5
H20B C20 H20C 109.5
Si4 C21 H21A 109.5
Si4 C21 H21B 109.5
Si4 C21 H21C 109.5
H21A C21 H21B 109.5
H21A C21 H21C 109.5
H21B C21 H21C 109.5
Si4 C22 H22A 109.5
Si4 C22 H22B 109.5
Si4 C22 H22C 109.5
H22A C22 H22B 109.5
H22A C22 H22C 109.5
H22B C22 H22C 109.5
O1 C23 H23A 110.2
O1 C23 H23B 110.2
O1 C23 C24 108(2)
H23A C23 H23B 108.5
C24 C23 H23A 110.2
C24 C23 H23B 110.2
C23 C24 H24A 111.7
C23 C24 H24B 111.7
H24A C24 H24B 109.4
C25 C24 C23 100.6(18)
C25 C24 H24A 111.7
C25 C24 H24B 111.7
C24 C25 H25A 110.1
C24 C25 H25B 110.1
C24 C25 C26 107.9(19)
H25A C25 H25B 108.4
C26 C25 H25A 110.1
C26 C25 H25B 110.1
O1 C26 C25 107(2)
O1 C26 H26A 110.3
O1 C26 H26B 110.3
C25 C26 H26A 110.3
C25 C26 H26B 110.3
H26A C26 H26B 108.5
C26A O1A La1 127.4(19)
C26A O1A C23A 110(3)
C23A O1A La1 122(3)
O1A C26A H26C 111.2
O1A C26A H26D 111.2
O1A C26A C25A 103(3)
H26C C26A H26D 109.1
C25A C26A H26C 111.2
C25A C26A H26D 111.2
C26A C25A H25C 110.1
C26A C25A H25D 110.1
H25C C25A H25D 108.4
C24A C25A C26A 108(2)
C24A C25A H25C 110.1
C24A C25A H25D 110.1
C25A C24A H24C 111.1
C25A C24A H24D 111.1
C25A C24A C23A 103(2)
H24C C24A H24D 109.1
C23A C24A H24C 111.1
C23A C24A H24D 111.1
O1A C23A C24A 102(3)
O1A C23A H23C 111.4
O1A C23A H23D 111.4
C24A C23A H23C 111.4
C24A C23A H23D 111.4
H23C C23A H23D 109.3

loop_
_geom_bond_atom_site_label_1
_geom_bond_atom_site_label_2
_geom_bond_distance
La1 I1 3.079(7)
La1 O1 2.54(3)
La1 C1 2.866(9)
La1 C2 2.815(9)
La1 C3 2.799(9)
La1 C4 2.771(7)
La1 C5 2.791(8)
La1 C12 2.856(9)
La1 C13 2.833(10)
La1 C14 2.800(9)
La1 C15 2.771(8)
La1 C16 2.794(7)
La1 O1A 2.47(4)
La1 I1A 3.131(5)
Si1 C1 1.868(9)
Si1 C6 1.853(12)
Si1 C7 1.870(13)
Si1 C8 1.837(13)
Si2 C3 1.863(10)
Si2 C9 1.877(11)
Si2 C10 1.860(11)
Si2 C11 1.855(11)
Si3 C12 1.864(9)
Si3 C17 1.854(11)
Si3 C18 1.875(14)
Si3 C19 1.818(12)
Si4 C14 1.872(10)
Si4 C20 1.871(10)
Si4 C21 1.857(10)
Si4 C22 1.871(10)
O1 C23 1.46(2)
O1 C26 1.436(19)
C1 C2 1.408(14)
C1 C5 1.403(14)
C2 H2 0.9300
C2 C3 1.422(12)
C3 C4 1.446(16)
C4 H4 0.9300
C4 C5 1.393(11)
C5 H5 0.9300
C6 H6A 0.9600
C6 H6B 0.9600
C6 H6C 0.9600
C7 H7A 0.9600
C7 H7B 0.9600
C7 H7C 0.9600
C8 H8A 0.9600
C8 H8B 0.9600
C8 H8C 0.9600
C9 H9A 0.9600
C9 H9B 0.9600
C9 H9C 0.9600
C10 H10A 0.9600
C10 H10B 0.9600
C10 H10C 0.9600
C11 H11A 0.9600
C11 H11B 0.9600
C11 H11C 0.9600
C12 C13 1.413(13)
C12 C16 1.424(13)
C13 H13 0.9300
C13 C14 1.430(12)
C14 C15 1.414(14)
C15 H15 0.9300
C15 C16 1.412(12)
C16 H16 0.9300
C17 H17A 0.9600
C17 H17B 0.9600
C17 H17C 0.9600
C18 H18A 0.9600
C18 H18B 0.9600
C18 H18C 0.9600
C19 H19A 0.9600
C19 H19B 0.9600
C19 H19C 0.9600
C20 H20A 0.9600
C20 H20B 0.9600
C20 H20C 0.9600
C21 H21A 0.9600
C21 H21B 0.9600
C21 H21C 0.9600
C22 H22A 0.9600
C22 H22B 0.9600
C22 H22C 0.9600
C23 H23A 0.9700
C23 H23B 0.9700
C23 C24 1.48(2)
C24 H24A 0.9700
C24 H24B 0.9700
C24 C25 1.45(3)
C25 H25A 0.9700
C25 H25B 0.9700
C25 C26 1.490(19)
C26 H26A 0.9700
C26 H26B 0.9700
O1A C26A 1.45(2)
O1A C23A 1.46(2)
C26A H26C 0.9700
C26A H26D 0.9700
C26A C25A 1.49(2)
C25A H25C 0.9700
C25A H25D 0.9700
C25A C24A 1.42(3)
C24A H24C 0.9700
C24A H24D 0.9700
C24A C23A 1.49(2)
C23A H23C 0.9700
C23A H23D 0.9700

loop_
_geom_torsion_atom_site_label_1
_geom_torsion_atom_site_label_2
_geom_torsion_atom_site_label_3
_geom_torsion_atom_site_label_4
_geom_torsion
La1 O1 C23 C24 -168(3)
La1 O1 C26 C25 -176(3)
La1 C1 C2 C3 -68.0(7)
La1 C1 C5 C4 68.9(6)
La1 C2 C3 Si2 120.9(7)
La1 C2 C3 C4 -68.9(6)
La1 C3 C4 C5 -70.1(6)
La1 C4 C5 C1 -71.4(7)
La1 C12 C13 C14 -66.6(6)
La1 C12 C16 C15 68.7(6)
La1 C13 C14 Si4 125.2(6)
La1 C13 C14 C15 -69.3(6)
La1 C14 C15 C16 -69.7(6)
La1 C15 C16 C12 -71.0(6)
La1 O1A C26A C25A 180(4)
La1 O1A C23A C24A 159(4)
Si1 C1 C2 La1 -125.5(7)
Si1 C1 C2 C3 166.5(7)
Si1 C1 C5 La1 125.3(8)
Si1 C1 C5 C4 -165.9(7)
Si2 C3 C4 La1 -120.0(7)
Si2 C3 C4 C5 169.9(7)
Si3 C12 C13 La1 -128.8(7)
Si3 C12 C13 C14 164.6(6)
Si3 C12 C16 La1 127.9(7)
Si3 C12 C16 C15 -163.4(6)
Si4 C14 C15 La1 -124.0(7)
Si4 C14 C15 C16 166.3(6)
O1 C23 C24 C25 -37(3)
C1 C2 C3 La1 69.9(7)
C1 C2 C3 Si2 -169.2(7)
C1 C2 C3 C4 1.0(11)
C2 C1 C5 La1 -66.8(6)
C2 C1 C5 C4 2.0(11)
C2 C3 C4 La1 70.4(6)
C2 C3 C4 C5 0.3(10)
C3 C4 C5 La1 69.9(6)
C3 C4 C5 C1 -1.5(11)
C5 C1 C2 La1 66.1(6)
C5 C1 C2 C3 -1.9(11)
C6 Si1 C1 La1 158.0(6)
C6 Si1 C1 C2 -105.5(9)
C6 Si1 C1 C5 60.2(10)
C7 Si1 C1 La1 40.7(9)
C7 Si1 C1 C2 137.2(9)
C7 Si1 C1 C5 -57.1(11)
C8 Si1 C1 La1 -81.8(7)
C8 Si1 C1 C2 14.7(10)
C8 Si1 C1 C5 -179.6(9)
C9 Si2 C3 La1 140.5(5)
C9 Si2 C3 C2 44.5(10)
C9 Si2 C3 C4 -123.2(9)
C10 Si2 C3 La1 21.9(7)
C10 Si2 C3 C2 -74.1(10)
C10 Si2 C3 C4 118.2(9)
C11 Si2 C3 La1 -101.0(6)
C11 Si2 C3 C2 162.9(8)
C11 Si2 C3 C4 -4.8(10)
C12 C13 C14 La1 68.2(7)
C12 C13 C14 Si4 -166.6(6)
C12 C13 C14 C15 -1.1(10)
C13 C12 C16 La1 -68.3(6)
C13 C12 C16 C15 0.4(9)
C13 C14 C15 La1 71.1(6)
C13 C14 C15 C16 1.3(9)
C14 C15 C16 La1 69.9(6)
C14 C15 C16 C12 -1.1(10)
C16 C12 C13 La1 67.1(6)
C16 C12 C13 C14 0.5(10)
C17 Si3 C12 La1 -174.2(6)
C17 Si3 C12 C13 -73.9(9)
C17 Si3 C12 C16 86.8(9)
C18 Si3 C12 La1 68.2(8)
C18 Si3 C12 C13 168.5(8)
C18 Si3 C12 C16 -30.8(10)
C19 Si3 C12 La1 -55.6(9)
C19 Si3 C12 C13 44.7(10)
C19 Si3 C12 C16 -154.6(9)
C20 Si4 C14 La1 150.3(5)
C20 Si4 C14 C13 50.6(8)
C20 Si4 C14 C15 -111.5(8)
C21 Si4 C14 La1 31.0(7)
C21 Si4 C14 C13 -68.7(9)
C21 Si4 C14 C15 129.2(8)
C22 Si4 C14 La1 -91.3(6)
C22 Si4 C14 C13 168.9(7)
C22 Si4 C14 C15 6.8(9)
C23 O1 C26 C25 -16(4)
C23 C24 C25 C26 26(3)
C24 C25 C26 O1 -7(4)
C26 O1 C23 C24 33(4)
O1A C26A C25A C24A 17(5)
C26A O1A C23A C24A -28(6)
C26A C25A C24A C23A -34(4)
C25A C24A C23A O1A 37(4)
C23A O1A C26A C25A 7(6)
